data_4082600
loop_
_publ_author_name
'Pienkos, Jared A.'
'Knisely, Anne T.'
'Liebov, Benjamin K.'
'Teran, Victor'
'Zottig, Victor E.'
'Sabat, Michal'
'Myers, William H.'
'Harman, W. Dean'

_publ_section_title
;
 Tungsten-Mediated Selective Ring Opening of Vinylcyclopropanes
;
_journal_issue 1
_journal_name_full Organometallics
_journal_page_first 267
_journal_paper_doi 10.1021/om4010115
_journal_volume 33
_journal_year 2014
_chemical_formula_sum 'C22 H31 B N7 O2 P W'
_chemical_formula_weight 651.17
_chemical_name_systematic
; 
 ? 
;
_space_group_IT_number 14
_symmetry_cell_setting monoclinic
_symmetry_space_group_name_Hall '-P 2yn'
_symmetry_space_group_name_H-M 'P 1 21/n 1'
_atom_sites_solution_hydrogens mixed
_atom_sites_solution_primary direct
_atom_sites_solution_secondary difmap
_audit_creation_method SHELXL-97
_cell_angle_alpha 90.00
_cell_angle_beta 103.790(2)
_cell_angle_gamma 90.00
_cell_formula_units_Z 4
_cell_length_a 14.007(1)
_cell_length_b 12.008(1)
_cell_length_c 15.541(1)
_cell_measurement_reflns_used 6811
_cell_measurement_temperature 273(2)
_cell_measurement_theta_max 32.493
_cell_measurement_theta_min 2.168
_cell_volume 2538.6(3)
_computing_cell_refinement 'Bruker SMART'
_computing_data_collection 'Bruker SMART'
_computing_data_reduction 'Bruker SAINT'
_computing_molecular_graphics 'Bruker SHELXTL'
_computing_publication_material 'Bruker SHELXTL'
_computing_structure_refinement 'SHELXL-97 (Sheldrick, 1997)'
_computing_structure_solution 'SHELXS-97 (Sheldrick, 1990)'
_diffrn_ambient_temperature 273(2)
_diffrn_measured_fraction_theta_full 0.993
_diffrn_measured_fraction_theta_max 0.993
_diffrn_measurement_device_type 'Bruker SMART APEX CCD area detector'
_diffrn_measurement_method 'phi and omega scans'
_diffrn_radiation_monochromator graphite
_diffrn_radiation_source 'fine-focus sealed tube'
_diffrn_radiation_type MoK\a
_diffrn_radiation_wavelength 0.71073
_diffrn_reflns_av_R_equivalents 0.0315
_diffrn_reflns_av_sigmaI/netI 0.0273
_diffrn_reflns_limit_h_max 21
_diffrn_reflns_limit_h_min -21
_diffrn_reflns_limit_k_max 18
_diffrn_reflns_limit_k_min -17
_diffrn_reflns_limit_l_max 23
_diffrn_reflns_limit_l_min -23
_diffrn_reflns_number 32955
_diffrn_reflns_theta_full 32.51
_diffrn_reflns_theta_max 32.51
_diffrn_reflns_theta_min 2.17
_exptl_absorpt_coefficient_mu 4.647
_exptl_absorpt_correction_T_max 0.801926
_exptl_absorpt_correction_T_min 0.426654
_exptl_absorpt_correction_type empirical
_exptl_absorpt_process_details 'Bruker SADABS'
_exptl_crystal_colour orange
_exptl_crystal_density_diffrn 1.704
_exptl_crystal_density_meas ?
_exptl_crystal_density_method 'not measured'
_exptl_crystal_description block
_exptl_crystal_F_000 1288
_exptl_crystal_size_max 0.39
_exptl_crystal_size_mid 0.21
_exptl_crystal_size_min 0.16
_refine_diff_density_max 2.169
_refine_diff_density_min -0.714
_refine_diff_density_rms 0.130
_refine_ls_extinction_coef none
_refine_ls_extinction_method none
_refine_ls_goodness_of_fit_ref 1.013
_refine_ls_hydrogen_treatment mixed
_refine_ls_matrix_type full
_refine_ls_number_parameters 322
_refine_ls_number_reflns 9130
_refine_ls_number_restraints 0
_refine_ls_restrained_S_all 1.013
_refine_ls_R_factor_all 0.0390
_refine_ls_R_factor_gt 0.0294
_refine_ls_shift/su_max 0.002
_refine_ls_shift/su_mean 0.000
_refine_ls_structure_factor_coef Fsqd
_refine_ls_weighting_details 'calc w=1/[\s^2^(Fo^2^)+(0.0428P)^2^+0.0000P] where P=(Fo^2^+2Fc^2^)/3'
_refine_ls_weighting_scheme calc
_refine_ls_wR_factor_gt 0.0709
_refine_ls_wR_factor_ref 0.0739
_reflns_number_gt 7241
_reflns_number_total 9130
_reflns_threshold_expression >2sigma(I)
_cod_data_source_file om4010115_si_002.cif
_cod_data_source_block C22H31BN7O2PW
_cod_depositor_comments
;
The following automatic conversions were performed:

'_symmetry_cell_setting' value 'Monoclinic' changed to 'monoclinic'
according to
/usr/data/users/saulius/automatic-downloads/current/ACS/lib/dictionaries/cif_core.dic
dictionary named 'cif_core.dic' version 2.4.2 from 2011-04-26.

Automatic conversion script
Id: cif_fix_values 2281 2013-09-26 08:29:07Z andrius 

The following automatic conversions were performed:

'_exptl_crystal_density_meas' value 'not measured' was changed to '?'
- the value is perceived as not measured.

Automatic conversion script
Id: cif_fix_values 3008 2015-01-20 13:52:24Z robertas 
;
_cod_original_cell_volume 2538.6(4)
_cod_original_sg_symbol_H-M P2(1)/n
_cod_database_code 4082600

loop_
_symmetry_equiv_pos_as_xyz
'x, y, z'
'-x+1/2, y+1/2, -z+1/2'
'-x, -y, -z'
'x-1/2, -y-1/2, z-1/2'

loop_
_atom_site_label
_atom_site_type_symbol
_atom_site_fract_x
_atom_site_fract_y
_atom_site_fract_z
_atom_site_U_iso_or_equiv
_atom_site_adp_type
_atom_site_occupancy
_atom_site_symmetry_multiplicity
_atom_site_calc_flag
_atom_site_refinement_flags
W W 0.257415(7) 0.157367(7) 0.033053(6) 0.03151(4) Uani 1 1 d .
P1 P 0.16052(6) 0.21211(7) 0.14422(5) 0.04410(16) Uani 1 1 d .
O1 O 0.09842(17) -0.0741(2) 0.11633(15) 0.0591(6) Uani 1 1 d .
O2 O 0.40048(18) 0.0232(2) 0.16611(16) 0.0636(6) Uani 1 1 d .
N1 N 0.35497(16) 0.18659(18) -0.05716(16) 0.0373(5) Uani 1 1 d .
N2 N 0.36077(17) 0.28852(19) -0.09368(15) 0.0393(5) Uani 1 1 d .
N3 N 0.16167(17) 0.28127(19) -0.05688(15) 0.0384(5) Uani 1 1 d .
N4 N 0.20261(18) 0.37665(19) -0.08030(16) 0.0400(5) Uani 1 1 d .
N5 N 0.34682(17) 0.30397(19) 0.08939(15) 0.0390(5) Uani 1 1 d .
N6 N 0.35542(17) 0.39483(18) 0.04027(16) 0.0403(5) Uani 1 1 d .
N7 N 0.34012(17) 0.07378(18) 0.10951(15) 0.0388(5) Uani 1 1 d .
C1 C 0.1494(2) -0.0608(2) 0.06292(18) 0.0442(6) Uani 1 1 d .
C2 C 0.1372(2) 0.0310(2) 0.00084(18) 0.0397(5) Uani 1 1 d .
C3 C 0.1928(2) 0.0302(2) -0.06732(17) 0.0377(5) Uani 1 1 d .
C4 C 0.2429(2) -0.0726(2) -0.08470(17) 0.0395(6) Uani 1 1 d .
C5 C 0.2584(3) -0.1569(2) -0.0254(2) 0.0469(7) Uani 1 1 d .
C6 C 0.2279(3) -0.1467(2) 0.0598(2) 0.0477(7) Uani 1 1 d .
H6A H 0.2858 -0.1290 0.1060 0.057 Uiso 1 1 calc R
H6B H 0.2043 -0.2188 0.0738 0.057 Uiso 1 1 calc R
C7 C 0.2671(3) -0.0838(3) -0.1726(2) 0.0557(8) Uani 1 1 d .
H7A H 0.3043 -0.0189 -0.1824 0.067 Uiso 1 1 calc R
H7B H 0.2063 -0.0845 -0.2183 0.067 Uiso 1 1 calc R
C8 C 0.3247(5) -0.1861(4) -0.1823(3) 0.110(2) Uani 1 1 d .
H8A H 0.3045 -0.2097 -0.2436 0.097 Uiso 1 1 calc R
H8B H 0.3933 -0.1647 -0.1714 0.097 Uiso 1 1 calc R
C9 C 0.3192(7) -0.2745(4) -0.1319(5) 0.075(4) Uani 1 1 d .
H9A H 0.3782 -0.3181 -0.1291 0.098 Uiso 1 1 calc R
H9B H 0.2644 -0.3191 -0.1638 0.098 Uiso 1 1 calc R
C10 C 0.3082(3) -0.2636(3) -0.0408(2) 0.0650(9) Uani 1 1 d .
H10A H 0.3727 -0.2667 -0.0004 0.078 Uiso 1 1 calc R
H10B H 0.2703 -0.3261 -0.0275 0.078 Uiso 1 1 calc R
C11 C 0.4265(2) 0.2837(3) -0.1436(2) 0.0490(7) Uani 1 1 d .
H11 H 0.4436 0.3428 -0.1757 0.059 Uiso 1 1 calc R
C12 C 0.4644(3) 0.1793(3) -0.1402(3) 0.0563(8) Uani 1 1 d .
H12 H 0.5114 0.1530 -0.1685 0.068 Uiso 1 1 calc R
C13 C 0.4177(2) 0.1206(3) -0.0852(2) 0.0462(6) Uani 1 1 d .
H13 H 0.4286 0.0460 -0.0700 0.055 Uiso 1 1 calc R
C14 C 0.1304(2) 0.4416(3) -0.1273(2) 0.0541(8) Uani 1 1 d .
H14 H 0.1393 0.5110 -0.1508 0.065 Uiso 1 1 calc R
C15 C 0.0418(2) 0.3897(3) -0.1350(2) 0.0594(9) Uani 1 1 d .
H15 H -0.0200 0.4157 -0.1640 0.071 Uiso 1 1 calc R
C16 C 0.0647(2) 0.2894(3) -0.0901(2) 0.0475(7) Uani 1 1 d .
H16 H 0.0189 0.2356 -0.0840 0.057 Uiso 1 1 calc R
C17 C 0.4177(2) 0.4677(2) 0.0913(2) 0.0511(7) Uani 1 1 d .
H17 H 0.4361 0.5364 0.0728 0.061 Uiso 1 1 calc R
C18 C 0.4493(3) 0.4242(3) 0.1744(2) 0.0574(8) Uani 1 1 d .
H18 H 0.4920 0.4567 0.2230 0.069 Uiso 1 1 calc R
C19 C 0.4037(2) 0.3209(3) 0.1706(2) 0.0489(7) Uani 1 1 d .
H19 H 0.4116 0.2710 0.2176 0.059 Uiso 1 1 calc R
C20 C 0.0292(3) 0.1876(3) 0.1223(3) 0.0678(10) Uani 1 1 d .
H20C H 0.0166 0.1090 0.1181 0.084 Uiso 1 1 calc R
H20A H -0.0028 0.2228 0.0676 0.084 Uiso 1 1 calc R
H20B H 0.0042 0.2181 0.1697 0.084 Uiso 1 1 calc R
C21 C 0.2060(3) 0.1472(3) 0.2511(2) 0.0674(11) Uani 1 1 d .
H21B H 0.1724 0.1778 0.2928 0.089 Uiso 1 1 calc R
H21A H 0.2753 0.1610 0.2713 0.089 Uiso 1 1 calc R
H21C H 0.1945 0.0684 0.2460 0.089 Uiso 1 1 calc R
C22 C 0.1661(3) 0.3596(3) 0.1692(3) 0.0714(12) Uani 1 1 d .
H22C H 0.1313 0.3743 0.2143 0.092 Uiso 1 1 calc R
H22A H 0.1364 0.4007 0.1167 0.092 Uiso 1 1 calc R
H22B H 0.2335 0.3819 0.1900 0.092 Uiso 1 1 calc R
B1 B 0.3137(2) 0.3913(3) -0.0604(2) 0.0404(6) Uani 1 1 d .
H1B H 0.3336(19) 0.469(2) -0.0946(18) 0.037(7) Uiso 1 1 d .
H2 H 0.077(2) 0.057(2) -0.0128(19) 0.039(8) Uiso 1 1 d .
H3 H 0.1643(16) 0.0629(19) -0.1182(16) 0.017(5) Uiso 1 1 d .

loop_
_atom_site_aniso_label
_atom_site_aniso_U_11
_atom_site_aniso_U_22
_atom_site_aniso_U_33
_atom_site_aniso_U_23
_atom_site_aniso_U_13
_atom_site_aniso_U_12
W 0.03848(6) 0.02450(5) 0.02938(5) 0.00069(3) 0.00379(4) -0.00209(4)
P1 0.0560(4) 0.0384(4) 0.0400(4) -0.0063(3) 0.0156(3) -0.0059(3)
O1 0.0615(14) 0.0631(15) 0.0567(13) 0.0064(11) 0.0219(11) -0.0163(11)
O2 0.0659(14) 0.0543(14) 0.0553(13) 0.0094(11) -0.0156(11) 0.0089(11)
N1 0.0392(11) 0.0300(10) 0.0423(12) -0.0026(9) 0.0090(9) -0.0012(9)
N2 0.0471(12) 0.0319(11) 0.0401(11) 0.0007(9) 0.0127(10) -0.0029(10)
N3 0.0433(12) 0.0310(10) 0.0385(11) 0.0017(9) 0.0049(9) 0.0009(9)
N4 0.0494(13) 0.0276(10) 0.0409(12) 0.0047(9) 0.0067(10) 0.0037(9)
N5 0.0460(12) 0.0320(10) 0.0365(11) -0.0050(9) 0.0048(9) -0.0068(9)
N6 0.0459(12) 0.0293(11) 0.0442(12) -0.0025(9) 0.0075(10) -0.0045(9)
N7 0.0464(12) 0.0305(10) 0.0349(11) 0.0002(9) 0.0006(9) -0.0006(9)
C1 0.0495(15) 0.0397(14) 0.0391(14) -0.0002(11) 0.0023(12) -0.0155(12)
C2 0.0400(13) 0.0327(12) 0.0432(14) -0.0010(11) 0.0038(11) -0.0031(11)
C3 0.0481(14) 0.0288(11) 0.0307(11) 0.0025(10) -0.0013(10) -0.0039(11)
C4 0.0491(15) 0.0302(12) 0.0350(12) -0.0025(10) 0.0020(11) -0.0056(11)
C5 0.0581(18) 0.0345(15) 0.0469(17) 0.0049(11) 0.0103(14) 0.0029(12)
C6 0.067(2) 0.0338(14) 0.0393(14) 0.0064(11) 0.0071(14) -0.0047(12)
C7 0.080(2) 0.0476(17) 0.0382(14) -0.0094(13) 0.0124(15) -0.0072(16)
C8 0.181(6) 0.091(3) 0.069(3) 0.002(3) 0.050(3) 0.058(4)
C9 0.114(12) 0.059(3) 0.058(7) 0.042(4) 0.033(8) 0.049(5)
C10 0.088(3) 0.0335(15) 0.070(2) 0.0030(15) 0.0110(19) 0.0077(16)
C11 0.0507(16) 0.0516(17) 0.0477(16) -0.0016(14) 0.0174(13) -0.0081(14)
C12 0.0509(18) 0.061(2) 0.062(2) -0.0080(16) 0.0237(16) 0.0002(15)
C13 0.0474(15) 0.0364(13) 0.0548(17) -0.0050(13) 0.0118(13) 0.0021(12)
C14 0.064(2) 0.0366(14) 0.0565(18) 0.0123(13) 0.0032(15) 0.0106(14)
C15 0.0504(18) 0.0492(18) 0.069(2) 0.0096(17) -0.0043(15) 0.0128(15)
C16 0.0447(15) 0.0438(16) 0.0502(16) 0.0012(13) 0.0037(13) 0.0010(13)
C17 0.0554(17) 0.0329(13) 0.0614(19) -0.0086(13) 0.0070(14) -0.0120(13)
C18 0.062(2) 0.0491(18) 0.0546(18) -0.0154(15) 0.0000(15) -0.0164(15)
C19 0.0511(17) 0.0496(17) 0.0406(15) -0.0050(13) 0.0004(13) -0.0064(13)
C20 0.061(2) 0.081(3) 0.067(2) -0.019(2) 0.0265(18) -0.0091(19)
C21 0.095(3) 0.071(3) 0.0386(16) -0.0013(15) 0.0202(18) -0.004(2)
C22 0.091(3) 0.0420(18) 0.094(3) -0.0179(18) 0.047(3) -0.0006(17)
B1 0.0499(17) 0.0285(13) 0.0430(16) 0.0031(12) 0.0116(13) -0.0022(12)

loop_
_atom_type_symbol
_atom_type_description
_atom_type_scat_dispersion_real
_atom_type_scat_dispersion_imag
_atom_type_scat_source
C C 0.0033 0.0016 'International Tables Vol C Tables 4.2.6.8 and 6.1.1.4'
H H 0.0000 0.0000 'International Tables Vol C Tables 4.2.6.8 and 6.1.1.4'
B B 0.0013 0.0007 'International Tables Vol C Tables 4.2.6.8 and 6.1.1.4'
N N 0.0061 0.0033 'International Tables Vol C Tables 4.2.6.8 and 6.1.1.4'
O O 0.0106 0.0060 'International Tables Vol C Tables 4.2.6.8 and 6.1.1.4'
P P 0.1023 0.0942 'International Tables Vol C Tables 4.2.6.8 and 6.1.1.4'
W W -0.8490 6.8722 'International Tables Vol C Tables 4.2.6.8 and 6.1.1.4'

loop_
_geom_angle_atom_site_label_1
_geom_angle_atom_site_label_2
_geom_angle_atom_site_label_3
_geom_angle
N7 W N1 96.42(10)
N7 W C3 100.07(10)
N1 W C3 82.71(9)
N7 W N5 88.13(9)
N1 W N5 75.37(8)
C3 W N5 157.35(10)
N7 W C2 95.94(10)
N1 W C2 120.91(9)
C3 W C2 38.23(10)
N5 W C2 162.41(10)
N7 W N3 173.36(9)
N1 W N3 82.42(8)
C3 W N3 86.29(9)
N5 W N3 85.25(8)
C2 W N3 90.23(9)
N7 W P1 93.50(8)
N1 W P1 155.30(6)
C3 W P1 117.72(8)
N5 W P1 82.43(6)
C2 W P1 80.25(8)
N3 W P1 85.12(6)
C21 P1 C22 103.7(2)
C21 P1 C20 102.8(2)
C22 P1 C20 100.9(2)
C21 P1 W 112.79(14)
C22 P1 W 113.51(13)
C20 P1 W 121.07(13)
C13 N1 N2 106.8(2)
C13 N1 W 132.1(2)
N2 N1 W 121.06(16)
C11 N2 N1 108.7(2)
C11 N2 B1 129.5(2)
N1 N2 B1 120.4(2)
C16 N3 N4 106.7(2)
C16 N3 W 133.4(2)
N4 N3 W 119.51(17)
C14 N4 N3 108.7(2)
C14 N4 B1 130.0(3)
N3 N4 B1 121.0(2)
C19 N5 N6 107.2(2)
C19 N5 W 130.3(2)
N6 N5 W 122.38(17)
C17 N6 N5 108.8(2)
C17 N6 B1 130.7(2)
N5 N6 B1 119.3(2)
O2 N7 W 175.0(2)
O1 C1 C2 123.7(3)
O1 C1 C6 118.4(3)
C2 C1 C6 117.8(3)
C1 C2 C3 118.8(3)
C1 C2 W 113.89(18)
C3 C2 W 70.23(15)
C2 C3 C4 119.9(2)
C2 C3 W 71.54(15)
C4 C3 W 124.95(18)
C5 C4 C3 120.5(3)
C5 C4 C7 121.5(3)
C3 C4 C7 117.8(2)
C4 C5 C6 120.7(3)
C4 C5 C10 122.3(3)
C6 C5 C10 117.0(3)
C5 C6 C1 116.7(2)
C4 C7 C8 114.4(3)
C9 C8 C7 119.1(5)
C8 C9 C10 122.0(5)
C9 C10 C5 112.9(3)
N2 C11 C12 109.5(3)
C11 C12 C13 104.8(3)
N1 C13 C12 110.1(3)
N4 C14 C15 109.4(3)
C14 C15 C16 104.8(3)
N3 C16 C15 110.4(3)
N6 C17 C18 109.0(3)
C17 C18 C19 105.0(3)
N5 C19 C18 109.9(3)
N4 B1 N6 109.4(2)
N4 B1 N2 109.7(2)
N6 B1 N2 105.9(2)

loop_
_geom_bond_atom_site_label_1
_geom_bond_atom_site_label_2
_geom_bond_distance
W N7 1.762(2)
W N1 2.207(2)
W C3 2.216(3)
W N5 2.216(2)
W C2 2.233(3)
W N3 2.252(2)
W P1 2.5252(8)
P1 C21 1.808(4)
P1 C22 1.811(3)
P1 C20 1.814(4)
O1 C1 1.227(3)
O2 N7 1.226(3)
N1 C13 1.331(4)
N1 N2 1.360(3)
N2 C11 1.340(3)
N2 B1 1.546(4)
N3 C16 1.337(4)
N3 N4 1.368(3)
N4 C14 1.347(4)
N4 B1 1.523(4)
N5 C19 1.338(4)
N5 N6 1.353(3)
N6 C17 1.351(3)
N6 B1 1.534(4)
C1 C2 1.447(4)
C1 C6 1.518(4)
C2 C3 1.457(4)
C3 C4 1.476(4)
C4 C5 1.352(4)
C4 C7 1.489(4)
C5 C6 1.489(5)
C5 C10 1.505(4)
C7 C8 1.496(5)
C8 C9 1.332(7)
C9 C10 1.466(6)
C11 C12 1.357(4)
C12 C13 1.387(5)
C14 C15 1.368(5)
C15 C16 1.391(5)
C17 C18 1.365(5)
C18 C19 1.390(4)
